data_1513561
loop_
_publ_author_name
'Yanai, Naoyuki'
'Mori, Takamichi'
'Shinamura, Shoji'
'Osaka, Itaru'
'Takimiya, Kazuo'

_publ_section_title
;
 Dithiophene-Fused Tetracyanonaphthoquinodimethanes (DT-TNAPs): synthesis
 and characterization of \p-extended quinoidal compounds for n-channel
 organic semiconductor.
;
_journal_issue 1
_journal_name_full 'Organic letters'
_journal_page_first 240
_journal_page_last 243
_journal_paper_doi 10.1021/ol403234q
_journal_volume 16
_journal_year 2014
_chemical_formula_moiety 'C38 H46 N4 S2 Si2'
_chemical_formula_sum 'C38 H46 N4 S2 Si2'
_chemical_formula_weight 679.09
_chemical_name_common TIPSNDT3Q2
_chemical_name_systematic
; 
TIPSNDT3Q2
;
_space_group_IT_number 14
_symmetry_cell_setting monoclinic
_symmetry_space_group_name_Hall '-P 2yn'
_symmetry_space_group_name_H-M 'P 1 21/n 1'
_atom_sites_solution_hydrogens geom
_atom_sites_solution_primary direct
_atom_sites_solution_secondary difmap
_audit_creation_method SHELXL-97
_cell_angle_alpha 90.00
_cell_angle_beta 107.937(4)
_cell_angle_gamma 90.00
_cell_formula_units_Z 2
_cell_length_a 10.561(3)
_cell_length_b 14.952(4)
_cell_length_c 12.363(4)
_cell_measurement_temperature 200(2)
_cell_volume 1857.3(9)
_computing_structure_refinement 'SHELXL-97 (Sheldrick, 1997)'
_computing_structure_solution 'SHELXS-97 (Sheldrick, 1990)'
_diffrn_ambient_temperature 200(2)
_diffrn_measured_fraction_theta_full 0.994
_diffrn_measured_fraction_theta_max 0.910
_diffrn_radiation_monochromator graphite
_diffrn_radiation_source 'fine-focus sealed tube'
_diffrn_radiation_type MoK\a
_diffrn_radiation_wavelength 0.71073
_diffrn_reflns_av_R_equivalents 0.0401
_diffrn_reflns_av_sigmaI/netI 0.0517
_diffrn_reflns_limit_h_max 13
_diffrn_reflns_limit_h_min -14
_diffrn_reflns_limit_k_max 20
_diffrn_reflns_limit_k_min -18
_diffrn_reflns_limit_l_max 16
_diffrn_reflns_limit_l_min -11
_diffrn_reflns_number 10984
_diffrn_reflns_theta_full 27.50
_diffrn_reflns_theta_max 29.08
_diffrn_reflns_theta_min 2.20
_exptl_absorpt_coefficient_mu 0.240
_exptl_absorpt_correction_T_max 0.9536
_exptl_absorpt_correction_T_min 0.9315
_exptl_crystal_density_diffrn 1.214
_exptl_crystal_density_method 'not measured'
_exptl_crystal_F_000 724
_exptl_crystal_size_max 0.30
_exptl_crystal_size_mid 0.30
_exptl_crystal_size_min 0.20
_refine_diff_density_max 0.392
_refine_diff_density_min -0.347
_refine_diff_density_rms 0.057
_refine_ls_extinction_method none
_refine_ls_goodness_of_fit_ref 1.038
_refine_ls_hydrogen_treatment mixed
_refine_ls_matrix_type full
_refine_ls_number_parameters 214
_refine_ls_number_reflns 4530
_refine_ls_number_restraints 0
_refine_ls_restrained_S_all 1.038
_refine_ls_R_factor_all 0.0636
_refine_ls_R_factor_gt 0.0452
_refine_ls_shift/su_max 0.001
_refine_ls_shift/su_mean 0.000
_refine_ls_structure_factor_coef Fsqd
_refine_ls_weighting_details 'calc w=1/[\s^2^(Fo^2^)+(0.0521P)^2^+0.6091P] where P=(Fo^2^+2Fc^2^)/3'
_refine_ls_weighting_scheme calc
_refine_ls_wR_factor_gt 0.1082
_refine_ls_wR_factor_ref 0.1198
_reflns_number_gt 3464
_reflns_number_total 4530
_reflns_threshold_expression >2sigma(I)
_cod_data_source_file ol403234q_si_003.cif
_cod_data_source_block yanai01_0m
_cod_depositor_comments
;
The following automatic conversions were performed:
'_atom_site_symetry_multiplicity' tag replaced with
'_atom_site_symmetry_multiplicity'.

Automatic conversion script
Id: cif_correct_tags 1440 2010-10-19 06:21:57Z saulius 
;
_cod_database_code 1513561

loop_
_symmetry_equiv_pos_as_xyz
'x, y, z'
'-x+1/2, y+1/2, -z+1/2'
'-x, -y, -z'
'x-1/2, -y-1/2, z-1/2'

loop_
_atom_site_label
_atom_site_type_symbol
_atom_site_fract_x
_atom_site_fract_y
_atom_site_fract_z
_atom_site_U_iso_or_equiv
_atom_site_adp_type
_atom_site_occupancy
_atom_site_symmetry_multiplicity
_atom_site_calc_flag
_atom_site_refinement_flags
S1 S 0.04181(4) 0.77535(3) 0.56658(5) 0.02912(14) Uani 1 1 d .
C1 C -0.12437(16) 0.76247(12) 0.55490(16) 0.0250(4) Uani 1 1 d .
C2 C -0.16068(16) 0.67454(12) 0.53344(16) 0.0245(4) Uani 1 1 d .
H1 H -0.2484 0.6537 0.5242 0.029 Uiso 1 1 calc R
C3 C -0.05585(15) 0.61700(11) 0.52615(15) 0.0218(4) Uani 1 1 d .
C4 C 0.06326(15) 0.66375(11) 0.54399(16) 0.0231(4) Uani 1 1 d .
C5 C 0.18450(15) 0.62028(11) 0.54156(15) 0.0224(4) Uani 1 1 d .
C6 C 0.17615(15) 0.52676(11) 0.51462(15) 0.0223(4) Uani 1 1 d .
H2 H 0.2534 0.4971 0.5088 0.027 Uiso 1 1 calc R
C7 C 0.06110(15) 0.47841(11) 0.49687(15) 0.0205(3) Uani 1 1 d .
C8 C 0.30629(16) 0.66442(12) 0.56675(18) 0.0288(4) Uani 1 1 d .
C9 C 0.32495(19) 0.75464(16) 0.6039(3) 0.0569(8) Uani 1 1 d .
N1 N 0.3438(2) 0.82751(17) 0.6330(3) 0.1122(14) Uani 1 1 d .
C10 C 0.42531(17) 0.62363(12) 0.55651(17) 0.0281(4) Uani 1 1 d .
N2 N 0.52442(15) 0.59802(12) 0.54887(16) 0.0377(4) Uani 1 1 d .
Si1 Si -0.21763(4) 0.86625(3) 0.57595(4) 0.02347(14) Uani 1 1 d .
C11 C -0.08399(17) 0.95319(12) 0.63559(17) 0.0291(4) Uani 1 1 d .
H3 H -0.0246 0.9513 0.5864 0.035 Uiso 1 1 calc R
C12 C 0.0055(2) 0.93343(14) 0.75674(18) 0.0390(5) Uani 1 1 d .
H4 H 0.0813 0.9746 0.7766 0.058 Uiso 1 1 calc R
H5 H 0.0379 0.8717 0.7609 0.058 Uiso 1 1 calc R
H6 H -0.0456 0.9413 0.8101 0.058 Uiso 1 1 calc R
C13 C -0.1363(2) 1.04977(13) 0.6288(2) 0.0426(5) Uani 1 1 d .
H7 H -0.1904 1.0566 0.6800 0.064 Uiso 1 1 calc R
H8 H -0.1909 1.0628 0.5507 0.064 Uiso 1 1 calc R
H9 H -0.0610 1.0914 0.6513 0.064 Uiso 1 1 calc R
C14 C -0.32179(17) 0.83793(13) 0.67084(17) 0.0307(4) Uani 1 1 d .
H10 H -0.4036 0.8077 0.6214 0.037 Uiso 1 1 calc R
C15 C -0.2588(2) 0.77340(15) 0.7684(2) 0.0448(5) Uani 1 1 d .
H11 H -0.1786 0.8006 0.8203 0.067 Uiso 1 1 calc R
H12 H -0.2350 0.7176 0.7378 0.067 Uiso 1 1 calc R
H13 H -0.3224 0.7606 0.8097 0.067 Uiso 1 1 calc R
C16 C -0.3694(2) 0.92355(15) 0.7166(2) 0.0435(5) Uani 1 1 d .
H14 H -0.4315 0.9073 0.7582 0.065 Uiso 1 1 calc R
H15 H -0.4144 0.9628 0.6529 0.065 Uiso 1 1 calc R
H16 H -0.2926 0.9548 0.7678 0.065 Uiso 1 1 calc R
C17 C -0.32851(17) 0.90437(13) 0.43296(17) 0.0323(4) Uani 1 1 d .
H17 H -0.3723 0.9608 0.4463 0.039 Uiso 1 1 calc R
C18 C -0.4402(2) 0.83856(18) 0.3773(2) 0.0571(7) Uani 1 1 d .
H18 H -0.4932 0.8617 0.3030 0.086 Uiso 1 1 calc R
H19 H -0.4973 0.8310 0.4259 0.086 Uiso 1 1 calc R
H20 H -0.4017 0.7807 0.3673 0.086 Uiso 1 1 calc R
C19 C -0.2517(2) 0.92751(19) 0.3508(2) 0.0539(6) Uani 1 1 d .
H21 H -0.2078 0.8737 0.3345 0.081 Uiso 1 1 calc R
H22 H -0.1844 0.9730 0.3851 0.081 Uiso 1 1 calc R
H23 H -0.3133 0.9508 0.2800 0.081 Uiso 1 1 calc R

loop_
_atom_site_aniso_label
_atom_site_aniso_U_11
_atom_site_aniso_U_22
_atom_site_aniso_U_33
_atom_site_aniso_U_23
_atom_site_aniso_U_13
_atom_site_aniso_U_12
S1 0.0211(2) 0.0174(2) 0.0504(3) -0.0038(2) 0.0133(2) -0.00103(16)
C1 0.0190(7) 0.0221(9) 0.0347(11) -0.0018(8) 0.0092(7) 0.0015(6)
C2 0.0194(7) 0.0211(9) 0.0338(10) -0.0011(7) 0.0095(7) 0.0001(6)
C3 0.0202(7) 0.0185(8) 0.0269(9) -0.0014(7) 0.0076(7) -0.0003(6)
C4 0.0202(7) 0.0164(8) 0.0331(10) -0.0009(7) 0.0088(7) 0.0003(6)
C5 0.0196(7) 0.0204(9) 0.0274(9) 0.0007(7) 0.0076(7) 0.0000(6)
C6 0.0199(7) 0.0196(9) 0.0280(9) -0.0003(7) 0.0083(7) 0.0016(6)
C7 0.0190(7) 0.0185(8) 0.0236(9) 0.0002(7) 0.0058(6) 0.0006(6)
C8 0.0203(7) 0.0203(9) 0.0467(12) -0.0021(8) 0.0114(8) -0.0016(7)
C9 0.0201(9) 0.0327(12) 0.118(2) -0.0202(14) 0.0210(12) -0.0054(8)
N1 0.0328(10) 0.0465(14) 0.252(4) -0.063(2) 0.0357(17) -0.0133(10)
C10 0.0227(8) 0.0218(9) 0.0399(11) 0.0014(8) 0.0098(8) -0.0035(7)
N2 0.0270(8) 0.0321(9) 0.0560(12) -0.0009(8) 0.0158(8) -0.0003(7)
Si1 0.0201(2) 0.0174(2) 0.0322(3) -0.0030(2) 0.0071(2) 0.00133(17)
C11 0.0274(8) 0.0217(9) 0.0372(11) -0.0043(8) 0.0085(8) -0.0014(7)
C12 0.0376(10) 0.0346(12) 0.0394(13) -0.0067(10) 0.0041(9) -0.0058(9)
C13 0.0461(11) 0.0210(10) 0.0584(15) -0.0057(10) 0.0126(11) -0.0026(9)
C14 0.0245(8) 0.0311(10) 0.0384(12) -0.0047(9) 0.0126(8) -0.0022(7)
C15 0.0513(12) 0.0411(13) 0.0479(14) 0.0060(11) 0.0239(11) -0.0020(10)
C16 0.0389(10) 0.0427(13) 0.0542(15) -0.0105(11) 0.0220(10) 0.0038(9)
C17 0.0291(9) 0.0294(10) 0.0346(11) -0.0020(8) 0.0039(8) 0.0019(8)
C18 0.0469(13) 0.0607(17) 0.0493(16) 0.0006(13) -0.0063(11) -0.0183(12)
C19 0.0496(13) 0.0724(18) 0.0368(13) 0.0065(12) 0.0092(11) -0.0067(12)

loop_
_atom_type_symbol
_atom_type_description
_atom_type_scat_dispersion_real
_atom_type_scat_dispersion_imag
_atom_type_scat_source
C C 0.0033 0.0016 'International Tables Vol C Tables 4.2.6.8 and 6.1.1.4'
H H 0.0000 0.0000 'International Tables Vol C Tables 4.2.6.8 and 6.1.1.4'
N N 0.0061 0.0033 'International Tables Vol C Tables 4.2.6.8 and 6.1.1.4'
Si Si 0.0817 0.0704 'International Tables Vol C Tables 4.2.6.8 and 6.1.1.4'
S S 0.1246 0.1234 'International Tables Vol C Tables 4.2.6.8 and 6.1.1.4'

loop_
_geom_angle_atom_site_label_1
_geom_angle_atom_site_label_2
_geom_angle_atom_site_label_3
_geom_angle
_geom_angle_site_symmetry_1
_geom_angle_site_symmetry_3
C4 S1 C1 93.41(8) . .
C2 C1 S1 109.83(12) . .
C2 C1 Si1 133.14(12) . .
S1 C1 Si1 117.01(10) . .
C1 C2 C3 114.45(15) . .
C1 C2 H1 122.8 . .
C3 C2 H1 122.8 . .
C4 C3 C2 111.53(15) . .
C4 C3 C7 120.07(15) . 3_566
C2 C3 C7 128.40(15) . 3_566
C3 C4 C5 122.19(16) . .
C3 C4 S1 110.77(12) . .
C5 C4 S1 127.04(13) . .
C8 C5 C6 120.03(15) . .
C8 C5 C4 123.07(16) . .
C6 C5 C4 116.88(14) . .
C7 C6 C5 122.62(15) . .
C7 C6 H2 118.7 . .
C5 C6 H2 118.7 . .
C6 C7 C3 121.82(14) . 3_566
C6 C7 C7 120.67(19) . 3_566
C3 C7 C7 117.50(17) 3_566 3_566
C5 C8 C9 123.32(16) . .
C5 C8 C10 123.48(16) . .
C9 C8 C10 113.20(15) . .
N1 C9 C8 177.8(3) . .
N2 C10 C8 174.40(19) . .
C17 Si1 C14 109.78(9) . .
C17 Si1 C11 109.34(9) . .
C14 Si1 C11 114.80(9) . .
C17 Si1 C1 108.52(9) . .
C14 Si1 C1 109.16(9) . .
C11 Si1 C1 104.99(8) . .
C12 C11 C13 109.69(17) . .
C12 C11 Si1 114.16(14) . .
C13 C11 Si1 114.26(13) . .
C12 C11 H3 106.0 . .
C13 C11 H3 106.0 . .
Si1 C11 H3 106.0 . .
C11 C12 H4 109.5 . .
C11 C12 H5 109.5 . .
H4 C12 H5 109.5 . .
C11 C12 H6 109.5 . .
H4 C12 H6 109.5 . .
H5 C12 H6 109.5 . .
C11 C13 H7 109.5 . .
C11 C13 H8 109.5 . .
H7 C13 H8 109.5 . .
C11 C13 H9 109.5 . .
H7 C13 H9 109.5 . .
H8 C13 H9 109.5 . .
C15 C14 C16 110.22(19) . .
C15 C14 Si1 115.92(13) . .
C16 C14 Si1 111.09(15) . .
C15 C14 H10 106.3 . .
C16 C14 H10 106.3 . .
Si1 C14 H10 106.3 . .
C14 C15 H11 109.5 . .
C14 C15 H12 109.5 . .
H11 C15 H12 109.5 . .
C14 C15 H13 109.5 . .
H11 C15 H13 109.5 . .
H12 C15 H13 109.5 . .
C14 C16 H14 109.5 . .
C14 C16 H15 109.5 . .
H14 C16 H15 109.5 . .
C14 C16 H16 109.5 . .
H14 C16 H16 109.5 . .
H15 C16 H16 109.5 . .
C19 C17 C18 110.01(19) . .
C19 C17 Si1 112.95(14) . .
C18 C17 Si1 113.48(16) . .
C19 C17 H17 106.6 . .
C18 C17 H17 106.6 . .
Si1 C17 H17 106.6 . .
C17 C18 H18 109.5 . .
C17 C18 H19 109.5 . .
H18 C18 H19 109.5 . .
C17 C18 H20 109.5 . .
H18 C18 H20 109.5 . .
H19 C18 H20 109.5 . .
C17 C19 H21 109.5 . .
C17 C19 H22 109.5 . .
H21 C19 H22 109.5 . .
C17 C19 H23 109.5 . .
H21 C19 H23 109.5 . .
H22 C19 H23 109.5 . .

loop_
_geom_bond_atom_site_label_1
_geom_bond_atom_site_label_2
_geom_bond_distance
_geom_bond_site_symmetry_2
S1 C4 1.7183(18) .
S1 C1 1.7268(17) .
C1 C2 1.372(2) .
C1 Si1 1.8983(18) .
C2 C3 1.427(2) .
C2 H1 0.9500 .
C3 C4 1.396(2) .
C3 C7 1.452(2) 3_566
C4 C5 1.444(2) .
C5 C8 1.393(2) .
C5 C6 1.434(2) .
C6 C7 1.372(2) .
C6 H2 0.9500 .
C7 C3 1.452(2) 3_566
C7 C7 1.466(3) 3_566
C8 C9 1.419(3) .
C8 C10 1.437(2) .
C9 N1 1.145(3) .
C10 N2 1.145(2) .
Si1 C17 1.883(2) .
Si1 C14 1.887(2) .
Si1 C11 1.8933(19) .
C11 C12 1.534(3) .
C11 C13 1.539(3) .
C11 H3 1.0000 .
C12 H4 0.9800 .
C12 H5 0.9800 .
C12 H6 0.9800 .
C13 H7 0.9800 .
C13 H8 0.9800 .
C13 H9 0.9800 .
C14 C15 1.528(3) .
C14 C16 1.545(3) .
C14 H10 1.0000 .
C15 H11 0.9800 .
C15 H12 0.9800 .
C15 H13 0.9800 .
C16 H14 0.9800 .
C16 H15 0.9800 .
C16 H16 0.9800 .
C17 C19 1.522(3) .
C17 C18 1.527(3) .
C17 H17 1.0000 .
C18 H18 0.9800 .
C18 H19 0.9800 .
C18 H20 0.9800 .
C19 H21 0.9800 .
C19 H22 0.9800 .
C19 H23 0.9800 .

loop_
_geom_torsion_atom_site_label_1
_geom_torsion_atom_site_label_2
_geom_torsion_atom_site_label_3
_geom_torsion_atom_site_label_4
_geom_torsion
_geom_torsion_site_symmetry_1
_geom_torsion_site_symmetry_4
C4 S1 C1 C2 -0.42(15) . .
C4 S1 C1 Si1 178.40(11) . .
S1 C1 C2 C3 0.0(2) . .
Si1 C1 C2 C3 -178.60(15) . .
C1 C2 C3 C4 0.6(2) . .
C1 C2 C3 C7 -179.09(18) . 3_566
C2 C3 C4 C5 179.66(17) . .
C7 C3 C4 C5 -0.6(3) 3_566 .
C2 C3 C4 S1 -0.9(2) . .
C7 C3 C4 S1 178.83(14) 3_566 .
C1 S1 C4 C3 0.77(15) . .
C1 S1 C4 C5 -179.83(18) . .
C3 C4 C5 C8 -175.49(18) . .
S1 C4 C5 C8 5.2(3) . .
C3 C4 C5 C6 2.8(3) . .
S1 C4 C5 C6 -176.54(14) . .
C8 C5 C6 C7 175.36(18) . .
C4 C5 C6 C7 -3.0(3) . .
C5 C6 C7 C3 -177.65(17) . 3_566
C5 C6 C7 C7 1.0(3) . 3_566
C6 C5 C8 C9 -174.2(2) . .
C4 C5 C8 C9 4.0(3) . .
C6 C5 C8 C10 6.5(3) . .
C4 C5 C8 C10 -175.26(18) . .
C5 C8 C9 N1 -162(10) . .
C10 C8 C9 N1 17(10) . .
C5 C8 C10 N2 165(2) . .
C9 C8 C10 N2 -15(2) . .
C2 C1 Si1 C17 -76.2(2) . .
S1 C1 Si1 C17 105.28(12) . .
C2 C1 Si1 C14 43.4(2) . .
S1 C1 Si1 C14 -135.09(11) . .
C2 C1 Si1 C11 166.94(19) . .
S1 C1 Si1 C11 -11.55(14) . .
C17 Si1 C11 C12 174.96(14) . .
C14 Si1 C11 C12 51.09(17) . .
C1 Si1 C11 C12 -68.77(16) . .
C17 Si1 C11 C13 47.58(18) . .
C14 Si1 C11 C13 -76.29(18) . .
C1 Si1 C11 C13 163.84(16) . .
C17 Si1 C14 C15 156.82(15) . .
C11 Si1 C14 C15 -79.54(17) . .
C1 Si1 C14 C15 37.98(18) . .
C17 Si1 C14 C16 -76.36(16) . .
C11 Si1 C14 C16 47.28(17) . .
C1 Si1 C14 C16 164.81(14) . .
C14 Si1 C17 C19 -179.33(16) . .
C11 Si1 C17 C19 53.90(18) . .
C1 Si1 C17 C19 -60.10(18) . .
C14 Si1 C17 C18 -53.23(19) . .
C11 Si1 C17 C18 180.00(16) . .
C1 Si1 C17 C18 66.00(18) . .
